data_4326386
loop_
_publ_author_name
'Benedict M. Gardner'
'William Lewis'
'Alexander J. Blake'
'Stephen T. Liddle'

_publ_section_title
;
 Halide, Amide, Cationic, Manganese Carbonylate, and Oxide Derivatives of
 Triamidosilylamine Uranium Complexes
;
_journal_name_full 'Inorganic Chemistry'
_journal_page_first 9631
_journal_page_last 9641
_journal_paper_doi 10.1021/ic201372a
_journal_volume 50
_journal_year 2011
_chemical_formula_moiety 'C30 H78 I2 N8 Si6 U2, 0.5 C7 H8'
_chemical_formula_sum 'C33.5 H82 I2 N8 Si6 U2'
_chemical_formula_weight 1495.47
_chemical_name_systematic
; 
 ? 
;
_space_group_IT_number 2
_symmetry_cell_setting triclinic
_symmetry_space_group_name_Hall '-P 1'
_symmetry_space_group_name_H-M 'P -1'
_atom_sites_solution_hydrogens 'geom, Me from difmap'
_atom_sites_solution_primary direct
_atom_sites_solution_secondary difmap
_audit_creation_method 'enCIFer editing of SHELXL97 CIF output'
_cell_angle_alpha 99.538(2)
_cell_angle_beta 98.431(2)
_cell_angle_gamma 115.066(2)
_cell_formula_units_Z 2
_cell_length_a 13.0925(10)
_cell_length_b 14.9116(12)
_cell_length_c 16.0345(13)
_cell_measurement_reflns_used 12922
_cell_measurement_temperature 150(2)
_cell_measurement_theta_max 27.53
_cell_measurement_theta_min 2.21
_cell_volume 2712.8(4)
_computing_cell_refinement 'Bruker SAINT version 6.36A (Bruker, 2000)'
_computing_data_collection 'Bruker SMART version 5.625 (Bruker, 2001)'
_computing_data_reduction 'Bruker SAINT; SHELXTL (Sheldrick, 2008)'
_computing_molecular_graphics 'SHELXTL (Sheldrick, 2008)'
_computing_publication_material 'enCIFer (Allen et al., 2004);PLATON (Spek, 2009)'
_computing_structure_refinement 'SHELXL97 (Sheldrick, 2008)'
_computing_structure_solution 'Bruker SHELXTL (Sheldrick, 2008)'
_diffrn_ambient_temperature 150(2)
_diffrn_measured_fraction_theta_full 0.990
_diffrn_measured_fraction_theta_max 0.967
_diffrn_measurement_device_type 'Bruker SMART1000 CCD diffractometer'
_diffrn_measurement_method '\w rotation with narrow frames'
_diffrn_radiation_monochromator graphite
_diffrn_radiation_source 'normal-focus sealed tube'
_diffrn_radiation_type MoK\a
_diffrn_radiation_wavelength 0.71073
_diffrn_reflns_av_R_equivalents 0.0312
_diffrn_reflns_av_sigmaI/netI 0.0459
_diffrn_reflns_limit_h_max 16
_diffrn_reflns_limit_h_min -16
_diffrn_reflns_limit_k_max 19
_diffrn_reflns_limit_k_min -19
_diffrn_reflns_limit_l_max 20
_diffrn_reflns_limit_l_min -20
_diffrn_reflns_number 23849
_diffrn_reflns_theta_full 26.00
_diffrn_reflns_theta_max 27.54
_diffrn_reflns_theta_min 1.94
_diffrn_standards_decay_% 0
_diffrn_standards_number 0
_exptl_absorpt_coefficient_mu 7.263
_exptl_absorpt_correction_T_max 0.45
_exptl_absorpt_correction_T_min 0.10
_exptl_absorpt_correction_type multi-scan
_exptl_absorpt_process_details '(SADABS; Bruker, 2001)'
_exptl_crystal_colour Yellow
_exptl_crystal_density_diffrn 1.831
_exptl_crystal_description Needle
_exptl_crystal_F_000 1426
_exptl_crystal_size_max 0.57
_exptl_crystal_size_mid 0.22
_exptl_crystal_size_min 0.13
_refine_diff_density_max 2.89
_refine_diff_density_min -2.42
_refine_diff_density_rms 0.18
_refine_ls_extinction_method none
_refine_ls_goodness_of_fit_ref 1.04
_refine_ls_hydrogen_treatment constr
_refine_ls_matrix_type full
_refine_ls_number_parameters 511
_refine_ls_number_reflns 12091
_refine_ls_number_restraints 86
_refine_ls_restrained_S_all 1.08
_refine_ls_R_factor_all 0.0457
_refine_ls_R_factor_gt 0.0337
_refine_ls_shift/su_max 0.003
_refine_ls_shift/su_mean 0.000
_refine_ls_structure_factor_coef Fsqd
_refine_ls_weighting_details 'calc w=1/[\s^2^(Fo^2^)+(0.0498P)^2^+2.6824P] where P=(Fo^2^+2Fc^2^)/3'
_refine_ls_weighting_scheme calc
_refine_ls_wR_factor_gt 0.0860
_refine_ls_wR_factor_ref 0.0919
_reflns_number_gt 10045
_reflns_number_total 12091
_reflns_threshold_expression I>2\s(I)
_cod_data_source_file ic201372a_si_001_02.cif
_cod_data_source_block 30.5toluene
_cod_original_formula_sum 'C33.50 H82 I2 N8 Si6 U2'
_cod_database_code 4326386

loop_
_symmetry_equiv_pos_as_xyz
'x, y, z'
'-x, -y, -z'

loop_
_atom_site_label
_atom_site_type_symbol
_atom_site_fract_x
_atom_site_fract_y
_atom_site_fract_z
_atom_site_U_iso_or_equiv
_atom_site_adp_type
_atom_site_occupancy
_atom_site_symmetry_multiplicity
_atom_site_calc_flag
_atom_site_refinement_flags
_atom_site_disorder_assembly
_atom_site_disorder_group
U1 U 1.049930(16) 0.849787(14) 0.461547(12) 0.01939(6) Uani 1 1 d D . .
I1 I 1.16915(4) 1.08673(3) 0.56861(3) 0.03129(10) Uani 0.95 1 d PDU . 1
I1A I 1.1417(8) 1.0686(6) 0.6024(6) 0.037(2) Uiso 0.05 1 d PDU . 2
N1 N 1.0473(4) 0.8633(3) 0.3251(3) 0.0236(10) Uani 1 1 d . . .
Si1 Si 1.15579(14) 0.93963(13) 0.28138(10) 0.0268(3) Uani 1 1 d . . .
C1 C 1.1994(8) 0.8588(6) 0.2060(6) 0.059(2) Uani 1 1 d . . .
H1A H 1.1326 0.8122 0.1575 0.089 Uiso 1 1 calc R . .
H1B H 1.2258 0.8189 0.2381 0.089 Uiso 1 1 calc R . .
H1C H 1.2626 0.9032 0.1833 0.089 Uiso 1 1 calc R . .
C2 C 1.2874(6) 1.0312(6) 0.3685(5) 0.055(2) Uani 1 1 d . . .
H2A H 1.2671 1.0741 0.4091 0.082 Uiso 1 1 calc R . .
H2B H 1.3468 1.0747 0.3423 0.082 Uiso 1 1 calc R . .
H2C H 1.3177 0.9932 0.4000 0.082 Uiso 1 1 calc R . .
C3 C 1.1024(6) 1.0095(5) 0.2144(4) 0.0379(15) Uani 1 1 d . . .
H3A H 1.0687 1.0454 0.2489 0.057 Uiso 1 1 calc R . .
H3B H 1.0430 0.9605 0.1623 0.057 Uiso 1 1 calc R . .
H3C H 1.1674 1.0593 0.1967 0.057 Uiso 1 1 calc R . .
C4 C 0.9423(5) 0.7855(5) 0.2587(4) 0.0352(14) Uani 1 1 d . . .
H4A H 0.9499 0.7958 0.2001 0.042 Uiso 1 1 calc R . .
H4B H 0.8731 0.7921 0.2700 0.042 Uiso 1 1 calc R . .
C5 C 0.9285(6) 0.6822(5) 0.2624(4) 0.0360(14) Uani 1 1 d . . .
H5A H 0.8529 0.6292 0.2241 0.043 Uiso 1 1 calc R . .
H5B H 0.9910 0.6716 0.2415 0.043 Uiso 1 1 calc R . .
N2 N 1.1671(4) 0.7750(4) 0.4623(3) 0.0267(10) Uani 1 1 d . . .
Si2 Si 1.30460(14) 0.81197(13) 0.52441(10) 0.0270(3) Uani 1 1 d . . .
C6 C 1.4051(6) 0.8144(6) 0.4526(5) 0.0446(17) Uani 1 1 d . . .
H6A H 1.3788 0.7451 0.4168 0.067 Uiso 1 1 calc R . .
H6B H 1.4838 0.8398 0.4885 0.067 Uiso 1 1 calc R . .
H6C H 1.4056 0.8597 0.4146 0.067 Uiso 1 1 calc R . .
C7 C 1.3037(7) 0.7225(6) 0.5928(5) 0.0469(17) Uani 1 1 d . . .
H7A H 1.2735 0.6533 0.5552 0.070 Uiso 1 1 calc R . .
H7B H 1.2541 0.7220 0.6331 0.070 Uiso 1 1 calc R . .
H7C H 1.3831 0.7449 0.6261 0.070 Uiso 1 1 calc R . .
C8 C 1.3624(5) 0.9418(5) 0.5987(4) 0.0357(14) Uani 1 1 d . . .
H8A H 1.3577 0.9894 0.5648 0.054 Uiso 1 1 calc R . .
H8B H 1.4436 0.9654 0.6285 0.054 Uiso 1 1 calc R . .
H8C H 1.3162 0.9388 0.6420 0.054 Uiso 1 1 calc R . .
C9 C 1.1235(6) 0.6765(5) 0.3947(5) 0.0476(19) Uani 1 1 d . . .
H9A H 1.1455 0.6919 0.3403 0.057 Uiso 1 1 calc R . .
H9B H 1.1619 0.6367 0.4150 0.057 Uiso 1 1 calc R . .
C10 C 0.9964(6) 0.6137(5) 0.3756(5) 0.0463(18) Uani 1 1 d . . .
H10A H 0.9753 0.5887 0.4272 0.056 Uiso 1 1 calc R . .
H10B H 0.9718 0.5534 0.3264 0.056 Uiso 1 1 calc R . .
N3 N 0.9232(4) 0.7394(4) 0.5178(3) 0.0274(10) Uani 1 1 d . . .
Si3 Si 0.94241(14) 0.74038(12) 0.62668(10) 0.0263(3) Uani 1 1 d . . .
C11 C 0.9692(7) 0.6306(6) 0.6468(5) 0.0521(19) Uani 1 1 d . . .
H11A H 1.0330 0.6305 0.6215 0.078 Uiso 1 1 calc R . .
H11B H 0.8986 0.5660 0.6196 0.078 Uiso 1 1 calc R . .
H11C H 0.9899 0.6380 0.7097 0.078 Uiso 1 1 calc R . .
C12 C 1.0743(6) 0.8609(5) 0.6897(4) 0.0409(16) Uani 1 1 d . . .
H12A H 1.0699 0.9195 0.6725 0.061 Uiso 1 1 calc R . .
H12B H 1.1440 0.8575 0.6775 0.061 Uiso 1 1 calc R . .
H12C H 1.0783 0.8689 0.7522 0.061 Uiso 1 1 calc R . .
C13 C 0.8109(6) 0.7306(5) 0.6651(4) 0.0386(15) Uani 1 1 d . . .
H13A H 0.7876 0.7797 0.6459 0.058 Uiso 1 1 calc R . .
H13B H 0.8289 0.7458 0.7289 0.058 Uiso 1 1 calc R . .
H13C H 0.7472 0.6611 0.6407 0.058 Uiso 1 1 calc R . .
C14 C 0.8195(6) 0.6434(6) 0.4633(4) 0.0482(19) Uani 1 1 d . . .
H14A H 0.8219 0.5837 0.4810 0.058 Uiso 1 1 calc R . .
H14B H 0.7478 0.6455 0.4739 0.058 Uiso 1 1 calc R . .
C15 C 0.8159(6) 0.6309(5) 0.3686(4) 0.0408(16) Uani 1 1 d . . .
H15A H 0.7721 0.5572 0.3380 0.049 Uiso 1 1 calc R . .
H15B H 0.7744 0.6664 0.3441 0.049 Uiso 1 1 calc R . .
N4 N 0.9340(4) 0.6727(3) 0.3532(3) 0.0259(10) Uani 1 1 d . . .
U2 U 0.460942(16) 0.654450(14) 0.029602(12) 0.01863(6) Uani 1 1 d D . .
I2 I 0.42576(4) 0.47366(4) -0.12933(3) 0.02657(12) Uani 0.95 1 d PDU . 1
I2A I 0.4043(13) 0.4554(8) -0.1210(7) 0.049(3) Uiso 0.05 1 d PDU . 2
N5 N 0.6450(4) 0.7656(3) 0.0401(3) 0.0231(9) Uani 1 1 d . . .
Si4 Si 0.70993(14) 0.82163(12) -0.03737(11) 0.0266(3) Uani 1 1 d . . .
C16 C 0.6118(6) 0.7505(5) -0.1485(4) 0.0403(15) Uani 1 1 d . . .
H16A H 0.5982 0.6792 -0.1605 0.060 Uiso 1 1 calc R . .
H16B H 0.6482 0.7825 -0.1921 0.060 Uiso 1 1 calc R . .
H16C H 0.5375 0.7524 -0.1511 0.060 Uiso 1 1 calc R . .
C17 C 0.7405(7) 0.9586(5) -0.0172(5) 0.052(2) Uani 1 1 d . . .
H17A H 0.7818 0.9940 0.0439 0.078 Uiso 1 1 calc R . .
H17B H 0.6670 0.9624 -0.0295 0.078 Uiso 1 1 calc R . .
H17C H 0.7886 0.9914 -0.0553 0.078 Uiso 1 1 calc R . .
C18 C 0.8537(5) 0.8229(5) -0.0321(4) 0.0374(15) Uani 1 1 d . . .
H18A H 0.8439 0.7530 -0.0391 0.056 Uiso 1 1 calc R . .
H18B H 0.9068 0.8659 0.0244 0.056 Uiso 1 1 calc R . .
H18C H 0.8861 0.8506 -0.0789 0.056 Uiso 1 1 calc R . .
C19 C 0.7130(5) 0.8199(4) 0.1313(4) 0.0273(12) Uani 1 1 d . . .
H19A H 0.7937 0.8675 0.1320 0.033 Uiso 1 1 calc R . .
H19B H 0.7153 0.7699 0.1642 0.033 Uiso 1 1 calc R . .
C20 C 0.6559(5) 0.8791(4) 0.1733(4) 0.0269(12) Uani 1 1 d . . .
H20A H 0.6953 0.9104 0.2359 0.032 Uiso 1 1 calc R . .
H20B H 0.6613 0.9344 0.1447 0.032 Uiso 1 1 calc R . .
N6 N 0.3589(4) 0.6145(3) 0.1293(3) 0.0229(9) Uani 1 1 d . . .
Si5 Si 0.21928(13) 0.51399(12) 0.10579(10) 0.0240(3) Uani 1 1 d . . .
C21 C 0.1115(6) 0.5629(5) 0.1222(5) 0.0431(17) Uani 1 1 d . . .
H21A H 0.1221 0.6166 0.0915 0.065 Uiso 1 1 calc R . .
H21B H 0.1236 0.5912 0.1846 0.065 Uiso 1 1 calc R . .
H21C H 0.0325 0.5066 0.0993 0.065 Uiso 1 1 calc R . .
C22 C 0.1781(5) 0.4410(5) -0.0107(4) 0.0355(14) Uani 1 1 d . . .
H22A H 0.2306 0.4110 -0.0196 0.053 Uiso 1 1 calc R . .
H22B H 0.1842 0.4874 -0.0486 0.053 Uiso 1 1 calc R . .
H22C H 0.0980 0.3863 -0.0250 0.053 Uiso 1 1 calc R . .
C23 C 0.2111(6) 0.4278(5) 0.1794(4) 0.0399(16) Uani 1 1 d . . .
H23A H 0.2683 0.4025 0.1736 0.060 Uiso 1 1 calc R . .
H23B H 0.1330 0.3698 0.1634 0.060 Uiso 1 1 calc R . .
H23C H 0.2277 0.4658 0.2399 0.060 Uiso 1 1 calc R . .
C24 C 0.3963(5) 0.6745(5) 0.2209(4) 0.0327(13) Uani 1 1 d . . .
H24A H 0.3954 0.6294 0.2601 0.039 Uiso 1 1 calc R . .
H24B H 0.3414 0.7017 0.2327 0.039 Uiso 1 1 calc R . .
C25 C 0.5182(5) 0.7627(5) 0.2396(4) 0.0293(13) Uani 1 1 d . . .
H25A H 0.5309 0.8162 0.2913 0.035 Uiso 1 1 calc R . .
H25B H 0.5765 0.7378 0.2523 0.035 Uiso 1 1 calc R . .
N7 N 0.3919(4) 0.7594(3) -0.0109(3) 0.0227(9) Uani 1 1 d . . .
Si6 Si 0.29218(14) 0.74420(11) -0.10221(10) 0.0258(3) Uani 1 1 d . . .
C26 C 0.3545(6) 0.8518(5) -0.1552(4) 0.0384(15) Uani 1 1 d . . .
H26A H 0.3805 0.9172 -0.1127 0.058 Uiso 1 1 calc R . .
H26B H 0.2950 0.8440 -0.2046 0.058 Uiso 1 1 calc R . .
H26C H 0.4208 0.8505 -0.1760 0.058 Uiso 1 1 calc R . .
C27 C 0.1571(6) 0.7418(6) -0.0744(5) 0.0471(18) Uani 1 1 d . . .
H27A H 0.1161 0.6801 -0.0547 0.071 Uiso 1 1 calc R . .
H27B H 0.1064 0.7414 -0.1261 0.071 Uiso 1 1 calc R . .
H27C H 0.1780 0.8026 -0.0278 0.071 Uiso 1 1 calc R . .
C28 C 0.2506(6) 0.6222(5) -0.1845(4) 0.0399(16) Uani 1 1 d . . .
H28A H 0.2145 0.5640 -0.1594 0.060 Uiso 1 1 calc R . .
H28B H 0.3203 0.6230 -0.2008 0.060 Uiso 1 1 calc R . .
H28C H 0.1954 0.6155 -0.2364 0.060 Uiso 1 1 calc R . .
C29 C 0.4372(5) 0.8609(4) 0.0517(4) 0.0270(12) Uani 1 1 d . . .
H29A H 0.3818 0.8891 0.0408 0.032 Uiso 1 1 calc R . .
H29B H 0.5121 0.9086 0.0421 0.032 Uiso 1 1 calc R . .
C30 C 0.4551(5) 0.8533(5) 0.1457(4) 0.0298(13) Uani 1 1 d . . .
H30A H 0.4893 0.9226 0.1855 0.036 Uiso 1 1 calc R . .
H30B H 0.3791 0.8115 0.1572 0.036 Uiso 1 1 calc R . .
N8 N 0.5327(4) 0.8065(3) 0.1631(3) 0.0228(9) Uani 1 1 d . . .
C31 C 0.5015(17) 0.4807(18) 0.6240(15) 0.110(6) Uani 0.50 1 d PDU A -1
H31A H 0.4363 0.4148 0.6213 0.165 Uiso 0.50 1 calc PR A -1
H31B H 0.4920 0.5362 0.6584 0.165 Uiso 0.50 1 calc PR A -1
H31C H 0.5745 0.4824 0.6515 0.165 Uiso 0.50 1 calc PR A -1
C32 C 0.5040(12) 0.4936(12) 0.5356(8) 0.086(4) Uani 0.50 1 d PGDU A -1
C33 C 0.5120(11) 0.4219(11) 0.4731(10) 0.091(4) Uani 0.50 1 d PGDU A -1
H33 H 0.5159 0.3640 0.4875 0.109 Uiso 0.50 1 calc PR A -1
C34 C 0.5144(11) 0.4349(11) 0.3894(9) 0.080(4) Uani 0.50 1 d PGDU A -1
H34 H 0.5199 0.3859 0.3466 0.096 Uiso 0.50 1 calc PR A -1
C35 C 0.5087(11) 0.5197(12) 0.3683(8) 0.086(4) Uani 0.50 1 d PGDU A -1
H35 H 0.5103 0.5286 0.3111 0.103 Uiso 0.50 1 calc PR A -1
C36 C 0.5007(12) 0.5914(11) 0.4308(9) 0.083(4) Uani 0.50 1 d PGDU A -1
H36 H 0.4968 0.6494 0.4164 0.099 Uiso 0.50 1 calc PR A -1
C37 C 0.4983(12) 0.5784(12) 0.5145(9) 0.088(4) Uani 0.50 1 d PGDU A -1
H37 H 0.4928 0.6275 0.5572 0.105 Uiso 0.50 1 calc PR A -1

loop_
_atom_site_aniso_label
_atom_site_aniso_U_11
_atom_site_aniso_U_22
_atom_site_aniso_U_33
_atom_site_aniso_U_23
_atom_site_aniso_U_13
_atom_site_aniso_U_12
U1 0.01621(10) 0.02005(11) 0.01915(10) 0.00465(8) 0.00335(7) 0.00623(8)
I1 0.02185(19) 0.0260(2) 0.0396(3) -0.00045(18) -0.00229(19) 0.01139(16)
N1 0.020(2) 0.027(2) 0.021(2) 0.0066(19) 0.0032(18) 0.0085(19)
Si1 0.0249(8) 0.0342(9) 0.0288(8) 0.0137(7) 0.0135(7) 0.0161(7)
C1 0.066(5) 0.065(5) 0.072(6) 0.028(4) 0.044(5) 0.041(5)
C2 0.034(4) 0.062(5) 0.050(4) 0.023(4) -0.001(3) 0.006(4)
C3 0.042(4) 0.037(4) 0.039(4) 0.015(3) 0.013(3) 0.019(3)
C4 0.028(3) 0.042(4) 0.027(3) 0.007(3) 0.000(2) 0.012(3)
C5 0.036(3) 0.034(3) 0.023(3) 0.002(3) 0.000(3) 0.006(3)
N2 0.023(2) 0.025(2) 0.026(2) 0.002(2) -0.0020(19) 0.011(2)
Si2 0.0210(7) 0.0322(9) 0.0276(8) 0.0052(7) 0.0034(6) 0.0137(7)
C6 0.028(3) 0.060(5) 0.044(4) 0.007(3) 0.011(3) 0.019(3)
C7 0.051(4) 0.054(4) 0.045(4) 0.018(3) 0.008(3) 0.031(4)
C8 0.029(3) 0.033(3) 0.035(3) -0.001(3) -0.001(3) 0.011(3)
C9 0.038(4) 0.039(4) 0.056(4) -0.010(3) -0.011(3) 0.024(3)
C10 0.039(4) 0.029(3) 0.056(4) -0.004(3) -0.014(3) 0.015(3)
N3 0.023(2) 0.029(3) 0.023(2) 0.010(2) 0.0031(19) 0.004(2)
Si3 0.0264(8) 0.0302(8) 0.0267(8) 0.0137(7) 0.0110(6) 0.0133(7)
C11 0.057(5) 0.065(5) 0.062(5) 0.039(4) 0.031(4) 0.040(4)
C12 0.031(3) 0.051(4) 0.031(3) 0.007(3) 0.007(3) 0.010(3)
C13 0.040(4) 0.042(4) 0.041(4) 0.017(3) 0.022(3) 0.019(3)
C14 0.030(3) 0.049(4) 0.031(3) 0.001(3) 0.003(3) -0.008(3)
C15 0.028(3) 0.037(4) 0.036(4) 0.002(3) 0.004(3) -0.002(3)
N4 0.019(2) 0.022(2) 0.027(2) 0.0028(19) -0.0010(19) 0.0042(19)
U2 0.01635(10) 0.01968(11) 0.01896(10) 0.00526(8) 0.00478(7) 0.00718(8)
I2 0.0298(3) 0.0282(2) 0.0252(2) 0.00711(17) 0.00659(18) 0.0165(2)
N5 0.015(2) 0.026(2) 0.026(2) 0.0081(19) 0.0055(18) 0.0062(19)
Si4 0.0267(8) 0.0254(8) 0.0311(8) 0.0110(7) 0.0137(7) 0.0115(7)
C16 0.037(4) 0.051(4) 0.033(3) 0.016(3) 0.013(3) 0.018(3)
C17 0.074(6) 0.041(4) 0.060(5) 0.027(4) 0.045(4) 0.029(4)
C18 0.029(3) 0.038(3) 0.046(4) 0.010(3) 0.018(3) 0.013(3)
C19 0.015(2) 0.028(3) 0.031(3) 0.006(2) 0.002(2) 0.004(2)
C20 0.016(3) 0.027(3) 0.024(3) 0.002(2) 0.000(2) 0.001(2)
N6 0.019(2) 0.029(2) 0.023(2) 0.0078(19) 0.0067(18) 0.0115(19)
Si5 0.0184(7) 0.0253(8) 0.0275(8) 0.0072(6) 0.0090(6) 0.0081(6)
C21 0.028(3) 0.046(4) 0.057(4) 0.001(3) 0.012(3) 0.022(3)
C22 0.029(3) 0.035(3) 0.038(3) 0.007(3) 0.011(3) 0.010(3)
C23 0.042(4) 0.035(3) 0.039(4) 0.019(3) 0.016(3) 0.009(3)
C24 0.026(3) 0.040(3) 0.026(3) 0.011(3) 0.009(2) 0.008(3)
C25 0.026(3) 0.034(3) 0.022(3) 0.007(2) 0.006(2) 0.009(3)
N7 0.021(2) 0.019(2) 0.025(2) 0.0038(18) 0.0028(18) 0.0085(19)
Si6 0.0230(8) 0.0208(7) 0.0279(8) 0.0044(6) -0.0031(6) 0.0083(6)
C26 0.044(4) 0.032(3) 0.038(4) 0.011(3) 0.000(3) 0.017(3)
C27 0.023(3) 0.047(4) 0.062(5) 0.010(4) 0.001(3) 0.012(3)
C28 0.043(4) 0.024(3) 0.038(4) 0.000(3) -0.013(3) 0.012(3)
C29 0.026(3) 0.021(3) 0.029(3) -0.002(2) -0.002(2) 0.012(2)
C30 0.027(3) 0.029(3) 0.035(3) 0.001(3) 0.008(2) 0.017(3)
N8 0.018(2) 0.026(2) 0.019(2) 0.0027(18) 0.0033(18) 0.0075(19)
C31 0.048(9) 0.166(12) 0.068(8) 0.043(8) 0.004(8) 0.004(10)
C32 0.034(5) 0.136(9) 0.069(6) 0.039(6) 0.005(6) 0.020(7)
C33 0.042(7) 0.115(9) 0.093(7) 0.025(7) -0.002(7) 0.023(6)
C34 0.033(6) 0.107(9) 0.090(7) 0.011(7) 0.009(6) 0.030(6)
C35 0.046(7) 0.125(9) 0.080(8) 0.020(7) 0.009(7) 0.036(7)
C36 0.053(7) 0.117(9) 0.083(8) 0.023(7) -0.001(7) 0.051(7)
C37 0.047(7) 0.127(9) 0.082(7) 0.022(7) 0.004(7) 0.040(7)

loop_
_atom_type_symbol
_atom_type_description
_atom_type_scat_dispersion_real
_atom_type_scat_dispersion_imag
_atom_type_scat_source
C C 0.0033 0.0016 'International Tables Vol C Tables 4.2.6.8 and 6.1.1.4'
H H 0.0000 0.0000 'International Tables Vol C Tables 4.2.6.8 and 6.1.1.4'
N N 0.0061 0.0033 'International Tables Vol C Tables 4.2.6.8 and 6.1.1.4'
Si Si 0.0817 0.0704 'International Tables Vol C Tables 4.2.6.8 and 6.1.1.4'
U U -9.6767 9.6646 'International Tables Vol C Tables 4.2.6.8 and 6.1.1.4'
I I -0.4742 1.8119 'International Tables Vol C Tables 4.2.6.8 and 6.1.1.4'

loop_
_geom_angle_atom_site_label_1
_geom_angle_atom_site_label_2
_geom_angle_atom_site_label_3
_geom_angle
_geom_angle_site_symmetry_1
_geom_angle_site_symmetry_3
N3 U1 N1 131.84(17) . .
N3 U1 N2 95.11(18) . .
N1 U1 N2 94.19(17) . .
N3 U1 N4 68.52(16) . .
N1 U1 N4 69.37(16) . .
N2 U1 N4 73.17(16) . .
N3 U1 I1 116.06(13) . .
N1 U1 I1 101.60(12) . .
N2 U1 I1 115.90(12) . .
N4 U1 I1 168.28(11) . .
N3 U1 I1A 103.4(2) . .
N1 U1 I1A 113.3(2) . .
N2 U1 I1A 117.85(17) . .
N4 U1 I1A 167.61(19) . .
N3 U1 I1A 90.3(2) . 2_776
N1 U1 I1A 70.5(2) . 2_776
N2 U1 I1A 163.08(19) . 2_776
N4 U1 I1A 94.09(16) . 2_776
I1A U1 I1A 76.1(2) . 2_776
N3 U1 I1 79.05(13) . 2_776
N1 U1 I1 82.02(12) . 2_776
N2 U1 I1 167.63(12) . 2_776
N4 U1 I1 94.50(11) . 2_776
I1 U1 I1 76.448(12) . 2_776
U1 I1 U1 103.552(12) . 2_776
U1 I1A U1 103.9(2) . 2_776
C4 N1 Si1 113.5(4) . .
C4 N1 U1 115.4(4) . .
Si1 N1 U1 130.5(2) . .
N1 Si1 C2 111.0(3) . .
N1 Si1 C3 110.5(3) . .
C2 Si1 C3 110.6(3) . .
N1 Si1 C1 110.4(3) . .
C2 Si1 C1 107.6(4) . .
C3 Si1 C1 106.6(3) . .
N1 C4 C5 108.9(5) . .
N4 C5 C4 109.6(5) . .
C9 N2 Si2 111.6(4) . .
C9 N2 U1 116.2(4) . .
Si2 N2 U1 132.1(2) . .
N2 Si2 C7 111.7(3) . .
N2 Si2 C8 110.2(3) . .
C7 Si2 C8 107.8(3) . .
N2 Si2 C6 110.3(3) . .
C7 Si2 C6 107.8(3) . .
C8 Si2 C6 109.1(3) . .
C10 C9 N2 113.0(6) . .
C9 C10 N4 111.7(6) . .
C14 N3 Si3 111.1(4) . .
C14 N3 U1 123.1(4) . .
Si3 N3 U1 125.0(2) . .
N3 Si3 C12 108.5(3) . .
N3 Si3 C13 110.5(3) . .
C12 Si3 C13 111.1(3) . .
N3 Si3 C11 111.2(3) . .
C12 Si3 C11 107.1(4) . .
C13 Si3 C11 108.5(3) . .
C15 C14 N3 111.7(5) . .
N4 C15 C14 111.6(5) . .
C15 N4 C5 110.0(5) . .
C15 N4 C10 113.1(5) . .
C5 N4 C10 112.1(5) . .
C15 N4 U1 105.6(4) . .
C5 N4 U1 110.6(3) . .
C10 N4 U1 105.2(3) . .
N6 U2 N5 132.25(16) . .
N6 U2 N7 95.69(17) . .
N5 U2 N7 93.08(16) . .
N6 U2 N8 67.97(15) . .
N5 U2 N8 69.83(15) . .
N7 U2 N8 73.73(15) . .
N6 U2 I2 118.62(12) . .
N5 U2 I2 100.02(12) . .
N7 U2 I2 113.59(11) . .
N8 U2 I2 168.30(10) . .
N6 U2 I2A 82.6(3) . 2_665
N5 U2 I2A 79.6(3) . 2_665
N7 U2 I2A 168.1(2) . 2_665
N8 U2 I2A 94.76(19) . 2_665
N6 U2 I2A 112.2(3) . .
N5 U2 I2A 105.7(3) . .
N7 U2 I2A 115.6(2) . .
N8 U2 I2A 170.2(2) . .
I2 U2 I2A 6.4(3) . .
I2A U2 I2A 75.7(3) 2_665 .
N6 U2 I2 77.31(12) . 2_665
N5 U2 I2 85.40(12) . 2_665
N7 U2 I2 168.70(11) . 2_665
N8 U2 I2 95.28(10) . 2_665
I2 U2 I2 77.686(14) . 2_665
U2 I2 U2 102.314(14) . 2_665
U2 I2A U2 104.3(3) 2_665 .
C19 N5 Si4 113.9(3) . .
C19 N5 U2 113.5(3) . .
Si4 N5 U2 130.3(2) . .
N5 Si4 C18 111.1(3) . .
N5 Si4 C17 111.2(3) . .
C18 Si4 C17 105.6(3) . .
N5 Si4 C16 109.6(3) . .
C18 Si4 C16 110.2(3) . .
C17 Si4 C16 109.1(4) . .
N5 C19 C20 108.8(4) . .
N8 C20 C19 107.9(4) . .
C24 N6 Si5 111.6(4) . .
C24 N6 U2 124.7(3) . .
Si5 N6 U2 123.5(2) . .
N6 Si5 C23 110.6(3) . .
N6 Si5 C22 109.3(3) . .
C23 Si5 C22 110.3(3) . .
N6 Si5 C21 110.8(3) . .
C23 Si5 C21 107.5(3) . .
C22 Si5 C21 108.3(3) . .
N6 C24 C25 110.6(5) . .
N8 C25 C24 109.8(5) . .
C29 N7 Si6 112.2(3) . .
C29 N7 U2 115.9(3) . .
Si6 N7 U2 131.9(2) . .
N7 Si6 C28 110.6(3) . .
N7 Si6 C26 110.8(3) . .
C28 Si6 C26 107.6(3) . .
N7 Si6 C27 111.5(3) . .
C28 Si6 C27 108.5(3) . .
C26 Si6 C27 107.6(3) . .
N7 C29 C30 111.6(5) . .
N8 C30 C29 110.9(5) . .
C30 N8 C20 112.0(5) . .
C30 N8 C25 112.3(5) . .
C20 N8 C25 110.5(4) . .
C30 N8 U2 104.4(3) . .
C20 N8 U2 111.0(3) . .
C25 N8 U2 106.3(3) . .
C33 C32 C37 120.0 . .
C33 C32 C31 120.4(8) . .
C37 C32 C31 119.6(8) . .
C32 C33 C34 120.0 . .
C33 C34 C35 120.0 . .
C36 C35 C34 120.0 . .
C37 C36 C35 120.0 . .
C36 C37 C32 120.0 . .

loop_
_geom_bond_atom_site_label_1
_geom_bond_atom_site_label_2
_geom_bond_distance
_geom_bond_site_symmetry_2
U1 I1 3.2246(5) .
U1 I1 3.3768(5) 2_776
U1 I1A 3.261(6) .
U1 I1A 3.328(6) 2_776
U1 N1 2.226(4) .
U1 N2 2.246(5) .
U1 N3 2.211(5) .
U1 N4 2.570(4) .
N1 C4 1.476(7) .
N1 Si1 1.730(5) .
Si1 C1 1.882(7) .
Si1 C2 1.859(7) .
Si1 C3 1.871(7) .
C4 C5 1.485(9) .
C5 N4 1.480(8) .
N2 C9 1.495(8) .
N2 Si2 1.729(5) .
Si2 C6 1.865(7) .
Si2 C7 1.860(7) .
Si2 C8 1.863(6) .
C9 C10 1.475(10) .
C10 N4 1.483(8) .
N3 C14 1.499(7) .
N3 Si3 1.724(5) .
Si3 C11 1.880(7) .
Si3 C12 1.868(7) .
Si3 C13 1.870(6) .
C14 C15 1.490(9) .
C15 N4 1.479(8) .
U2 I2 3.2095(5) .
U2 I2 3.3354(5) 2_665
U2 I2A 3.229(8) .
U2 I2A 3.229(8) 2_665
U2 N5 2.233(4) .
U2 N6 2.228(4) .
U2 N7 2.248(4) .
U2 N8 2.570(4) .
N5 C19 1.483(7) .
N5 Si4 1.737(5) .
Si4 C16 1.871(7) .
Si4 C17 1.868(7) .
Si4 C18 1.864(6) .
C19 C20 1.517(8) .
C20 N8 1.478(7) .
N6 C24 1.477(7) .
N6 Si5 1.737(5) .
Si5 C21 1.874(6) .
Si5 C22 1.871(6) .
Si5 C23 1.865(6) .
C24 C25 1.523(8) .
C25 N8 1.481(7) .
N7 C29 1.486(7) .
N7 Si6 1.726(5) .
Si6 C26 1.873(7) .
Si6 C27 1.874(7) .
Si6 C28 1.872(6) .
C29 C30 1.522(8) .
C30 N8 1.476(7) .
C31 C32 1.47(2) .
C32 C33 1.3900 .
C32 C37 1.3900 .
C33 C34 1.3900 .
C34 C35 1.3900 .
C35 C36 1.3900 .
C36 C37 1.3900 .
